data_4307069
loop_
_publ_author_name
'John D. Gilbertson'
'Nathaniel K. Szymczak'
'Justin L. Crossland'
'Warren K. Miller'
'David K. Lyon'
'Bruce M. Foxman'
'Joclyn Davis'
'David R. Tyler'

_publ_section_title
;
Coordination Chemistry of H2 and N2 in Aqueous Solution. Reactivity and
Mechanistic Studies Using trans-FeII(P2)2X2-Type Complexes (P2= a Chelating,
Water-Solubilizing Phosphine)
;
_journal_name_full 'Inorganic Chemistry'
_journal_page_first 1205
_journal_page_last 1214
_journal_paper_doi 10.1021/ic061570o
_journal_volume 46
_journal_year 2007
_chemical_formula_moiety 'C54.00 H119.50 Cl2 Fe1 O20 P6'
_chemical_formula_sum 'C54 H119.5 Cl2 Fe O20 P6'
_chemical_formula_weight 1401.62
_space_group_IT_number 15
_symmetry_cell_setting monoclinic
_symmetry_space_group_name_Hall '-C 2yc'
_symmetry_space_group_name_H-M 'C 1 2/c 1'
_atom_sites_solution_hydrogens geom
_atom_sites_solution_primary direct
_audit_creation_date 06-02-16
_audit_creation_method CRYSTALS_ver_12.83
_cell_angle_alpha 90
_cell_angle_beta 106.718(2)
_cell_angle_gamma 90
_cell_formula_units_Z 8
_cell_length_a 25.5544(19)
_cell_length_b 14.0778(10)
_cell_length_c 41.888(3)
_cell_measurement_reflns_used 0
_cell_measurement_temperature 153
_cell_measurement_theta_max 0
_cell_measurement_theta_min 0
_cell_volume 14432.3(18)
_computing_cell_refinement 'USER DEFINED CELL REFINEMENT'
_computing_data_collection 'USER DEFINED DATA COLLECTION'
_computing_data_reduction 'USER DEFINED DATA REDUCTION'
_computing_molecular_graphics 'CAMERON (Watkin et al., 1996)'
_computing_publication_material 'CRYSTALS (Betteridge et al., 2003)'
_computing_structure_refinement 'CRYSTALS (Betteridge et al., 2003)'
_computing_structure_solution 'SHELXS 86 (Sheldrick, 1986)'
_diffrn_ambient_temperature 153
_diffrn_measured_fraction_theta_full 0.890
_diffrn_measured_fraction_theta_max 0.801
_diffrn_measurement_device_type Unknown
_diffrn_measurement_method \w/2\q
_diffrn_radiation_monochromator graphite
_diffrn_radiation_type 'Mo K\a'
_diffrn_radiation_wavelength 0.71073
_diffrn_reflns_av_R_equivalents 0.026
_diffrn_reflns_limit_h_max 32
_diffrn_reflns_limit_h_min -10
_diffrn_reflns_limit_k_max 18
_diffrn_reflns_limit_k_min -18
_diffrn_reflns_limit_l_max 43
_diffrn_reflns_limit_l_min -49
_diffrn_reflns_number 26802
_diffrn_reflns_theta_full 25.191
_diffrn_reflns_theta_max 28.304
_diffrn_reflns_theta_min 1.669
_diffrn_standards_number 0
_exptl_absorpt_coefficient_mu 0.480
_exptl_absorpt_correction_T_max 0.9486
_exptl_absorpt_correction_T_min 0.8956
_exptl_absorpt_correction_type none
_exptl_crystal_colour orange
_exptl_crystal_density_diffrn 1.290
_exptl_crystal_description prism
_exptl_crystal_F_000 6027.966
_exptl_crystal_size_max 0.27
_exptl_crystal_size_mid 0.23
_exptl_crystal_size_min 0.11
_refine_diff_density_max 0.86
_refine_diff_density_min -0.44
_refine_ls_extinction_method None
_refine_ls_goodness_of_fit_ref 0.9435
_refine_ls_hydrogen_treatment constr
_refine_ls_matrix_type full
_refine_ls_number_parameters 757
_refine_ls_number_reflns 8436
_refine_ls_number_restraints 0
_refine_ls_R_factor_all 0.1094
_refine_ls_R_factor_gt 0.0585
_refine_ls_shift/su_max 0.019923
_refine_ls_structure_factor_coef Fsqd
_refine_ls_weighting_details
;
 Method= Modified Sheldrick 
 w=1/[\s^2^(F^2^) + ( 0.07P)^2^ +33.53P] 
 ,where P=(max(Fo^2^,0) + 2Fc^2^)/3 
;
_refine_ls_weighting_scheme calc
_refine_ls_wR_factor_all 0.1516
_refine_ls_wR_factor_gt 0.1280
_refine_ls_wR_factor_ref 0.1280
_reflns_limit_h_max 32
_reflns_limit_h_min -32
_reflns_limit_k_max 18
_reflns_limit_k_min 0
_reflns_limit_l_max 49
_reflns_limit_l_min 0
_reflns_number_gt 8436
_reflns_number_total 14383
_reflns_threshold_expression I>2.0\s(I)
_oxford_diffrn_Wilson_B_factor 1.73
_oxford_diffrn_Wilson_scale 169.99
_oxford_refine_ls_scale 0.08532(2)
_oxford_structure_analysis_title 'jdg16sx in C2/c'
_cod_data_source_file ic061570osi20060818_015222.cif
_cod_data_source_block jdg16sx
_cod_depositor_comments
;
The following automatic conversions were performed:
'_symmetry_cell_setting' value 'Monoclinic' changed to 'monoclinic'
according to '/home/saulius/struct/CIF-dictionaries/cif_core.dic'
dictionary named 'cif_core.dic' version 2.4.1 from 2010-06-29.

Automatic conversion script
Id: cif_fix_enum 1527 2010-12-29 10:47:43Z saulius 
;
_cod_original_cell_volume 14432.2(18)
_cod_original_sg_symbol_H-M 'C 1 2/c 1 '
_cod_original_formula_sum 'C54.00 H119.50 Cl2 Fe1 O20 P6'
_cod_database_code 4307069

loop_
_symmetry_equiv_pos_as_xyz
x,y,z
-x,-y,-z
x+1/2,y+1/2,z
-x+1/2,-y+1/2,-z
-x,y,-z+1/2
x,-y,z+1/2
-x+1/2,y+1/2,-z+1/2
x+1/2,-y+1/2,z+1/2

loop_
_atom_site_label
_atom_site_type_symbol
_atom_site_fract_x
_atom_site_fract_y
_atom_site_fract_z
_atom_site_U_iso_or_equiv
_atom_site_occupancy
_atom_site_adp_type
_atom_site_refinement_flags_posn
_atom_site_refinement_flags_adp
_atom_site_refinement_flags_occupancy
_atom_site_disorder_assembly
_atom_site_disorder_group
_atom_site_attached_hydrogens
Fe1 Fe 0.13356(2) 0.55665(4) 0.127592(16) 0.0194 1.0000 Uani . . . . . .
Cl1 Cl 0.08254(5) -0.71413(10) -0.00341(3) 0.0389 1.0000 Uani . . . . . .
Cl2 Cl 0.17462(6) 0.88866(10) 0.23817(4) 0.0438 1.0000 Uani . . . . . .
P1 P 0.12780(5) 0.58048(9) 0.07075(3) 0.0234 1.0000 Uani . . . . . .
P2 P 0.05224(5) 0.47499(9) 0.10424(3) 0.0223 1.0000 Uani . . . . . .
P3 P 0.08941(5) 0.70264(9) 0.12920(3) 0.0234 1.0000 Uani . . . . . .
P4 P 0.21297(5) 0.64840(9) 0.14783(3) 0.0234 1.0000 Uani . . . . . .
P5 P 0.13050(5) 0.50973(9) 0.18082(3) 0.0232 1.0000 Uani . . . . . .
P6 P 0.18987(5) 0.42168(8) 0.13282(3) 0.0222 1.0000 Uani . . . . . .
O1 O 0.1430(2) 0.8276(4) -0.00054(13) 0.0633 0.832(8) Uani . . P . . .
O2 O 0.26547(16) 0.4499(3) 0.03438(10) 0.0567 1.0000 Uani . . . . . .
O3 O -0.11181(15) 0.5807(3) 0.11327(10) 0.0560 1.0000 Uani . . . . . .
O4 O 0.07192(18) 0.1762(3) 0.14247(12) 0.0622 1.0000 Uani . . . . . .
O5 O -0.00922(17) 1.0086(3) 0.06800(11) 0.0553 1.0000 Uani . . . . . .
O6 O -0.04272(15) 0.7398(3) 0.18304(10) 0.0479 1.0000 Uani . . . . . .
O7 O 0.27928(17) 0.8141(3) 0.07265(9) 0.0501 1.0000 Uani . . . . . .
O8 O 0.39223(18) 0.6647(4) 0.20741(14) 0.0905 1.0000 Uani . . . . . .
O9 O -0.04200(14) 0.4095(3) 0.17534(9) 0.0434 1.0000 Uani . . . . . .
O10 O 0.20350(17) 0.5927(3) 0.31132(9) 0.0529 1.0000 Uani . . . . . .
O11 O 0.36479(14) 0.5064(3) 0.13841(11) 0.0562 1.0000 Uani . . . . . .
O12 O 0.21101(17) 0.0735(3) 0.09180(11) 0.0563 1.0000 Uani . . . . . .
O13 O 0.10119(17) -0.7543(3) -0.02928(10) 0.0592 1.0000 Uani . . . . . .
O14 O 0.0630(2) -0.6198(3) -0.01403(11) 0.0688 1.0000 Uani . . . . . .
O15 O 0.03926(18) -0.7674(4) 0.00221(12) 0.0806 1.0000 Uani . . . . . .
O16 O 0.12505(17) -0.7070(3) 0.02662(10) 0.0557 1.0000 Uani . . . . . .
O17 O 0.1535(2) 0.9428(4) 0.20916(13) 0.0894 1.0000 Uani . . . . . .
O18 O 0.22931(18) 0.8582(4) 0.24193(11) 0.0812 1.0000 Uani . . . . . .
O19 O 0.1680(2) 0.9284(4) 0.26732(12) 0.0908 1.0000 Uani . . . . . .
O20 O 0.1422(2) 0.8023(3) 0.23210(13) 0.0796 1.0000 Uani . . . . . .
C1 C 0.06178(18) 0.5342(3) 0.04487(12) 0.0273 1.0000 Uani . . . . . .
C2 C 0.04728(18) 0.4458(4) 0.06095(11) 0.0283 1.0000 Uani . . . . . .
C3 C 0.13062(19) 0.6984(3) 0.05136(12) 0.0294 1.0000 Uani . . . . . .
C4 C 0.0921(2) 0.7135(4) 0.01645(13) 0.0401 1.0000 Uani . . . . . .
C5 C 0.0941(3) 0.8092(5) 0.00235(17) 0.0638 1.0000 Uani . . . . . .
C6 C 0.1427(4) 0.9149(7) -0.0185(3) 0.0984 0.832(8) Uani . . P . . .
C7 C 0.17587(18) 0.5097(3) 0.05501(11) 0.0246 1.0000 Uani . . . . . .
C8 C 0.1781(2) 0.5227(4) 0.01939(13) 0.0356 1.0000 Uani . . . . . .
C9 C 0.2145(2) 0.4479(4) 0.01062(14) 0.0435 1.0000 Uani . . . . . .
C10 C 0.2993(3) 0.3724(5) 0.03060(19) 0.0800 1.0000 Uani . . . . . .
C11 C -0.01275(17) 0.5389(3) 0.09822(12) 0.0238 1.0000 Uani . . . . . .
C12 C -0.06572(18) 0.4834(4) 0.08514(13) 0.0333 1.0000 Uani . . . . . .
C13 C -0.1149(2) 0.5468(4) 0.08186(14) 0.0369 1.0000 Uani . . . . . .
C14 C -0.1529(3) 0.6482(5) 0.11293(19) 0.0787 1.0000 Uani . . . . . .
C15 C 0.03759(19) 0.3642(3) 0.12304(12) 0.0272 1.0000 Uani . . . . . .
C16 C 0.0168(2) 0.2771(3) 0.10122(14) 0.0369 1.0000 Uani . . . . . .
C17 C 0.0170(2) 0.1918(4) 0.12304(16) 0.0471 1.0000 Uani . . . . . .
C18 C 0.0784(3) 0.0973(5) 0.1639(2) 0.0865 1.0000 Uani . . . . . .
C19 C 0.14140(19) 0.7964(3) 0.13919(12) 0.0296 1.0000 Uani . . . . . .
C20 C 0.19344(19) 0.7605(3) 0.16314(12) 0.0288 1.0000 Uani . . . . . .
C21 C 0.03682(19) 0.7566(3) 0.09355(12) 0.0288 1.0000 Uani . . . . . .
C22 C 0.0408(2) 0.8643(3) 0.08902(13) 0.0347 1.0000 Uani . . . . . .
C23 C -0.0112(2) 0.9082(4) 0.06751(16) 0.0502 1.0000 Uani . . . . . .
C24 C 0.0237(3) 1.0471(5) 0.04962(19) 0.0709 1.0000 Uani . . . . . .
C25 C 0.05604(19) 0.7180(3) 0.16249(12) 0.0277 1.0000 Uani . . . . . .
C26 C 0.0287(2) 0.8126(3) 0.16600(13) 0.0328 1.0000 Uani . . . . . .
C27 C 0.0005(2) 0.8063(4) 0.19323(13) 0.0398 1.0000 Uani . . . . . .
C28 C -0.0724(3) 0.7276(6) 0.20701(17) 0.0677 1.0000 Uani . . . . . .
C29 C 0.24381(19) 0.6920(3) 0.11565(12) 0.0291 1.0000 Uani . . . . . .
C30 C 0.2978(2) 0.7463(4) 0.12643(13) 0.0375 1.0000 Uani . . . . . .
C31 C 0.3185(2) 0.7615(4) 0.09612(14) 0.0434 1.0000 Uani . . . . . .
C32 C 0.2908(3) 0.8210(5) 0.04171(16) 0.0666 1.0000 Uani . . . . . .
C33 C 0.27538(19) 0.6133(3) 0.18093(12) 0.0302 1.0000 Uani . . . . . .
C34 C 0.3009(2) 0.6898(4) 0.20676(13) 0.0382 1.0000 Uani . . . . . .
C35 C 0.3577(3) 0.6633(5) 0.22805(16) 0.0576 1.0000 Uani . . . . . .
C36 C 0.4388(4) 0.6104(14) 0.2210(3) 0.2528 1.0000 Uani . . . . . .
C37 C 0.16035(19) 0.3895(3) 0.19020(12) 0.0262 1.0000 Uani . . . . . .
C38 C 0.20916(18) 0.3806(3) 0.17631(12) 0.0269 1.0000 Uani . . . . . .
C39 C 0.06347(18) 0.5002(3) 0.18979(12) 0.0259 1.0000 Uani . . . . . .
C40 C 0.0509(2) 0.4109(4) 0.20737(13) 0.0333 1.0000 Uani . . . . . .
C41 C -0.0085(2) 0.4116(4) 0.20793(14) 0.0386 1.0000 Uani . . . . . .
C42 C -0.0983(2) 0.4204(5) 0.17416(16) 0.0587 1.0000 Uani . . . . . .
C43 C 0.17088(19) 0.5756(3) 0.21737(12) 0.0291 1.0000 Uani . . . . . .
C44 C 0.1674(2) 0.5489(4) 0.25225(12) 0.0351 1.0000 Uani . . . . . .
C45 C 0.2065(3) 0.6089(4) 0.27868(13) 0.0458 1.0000 Uani . . . . . .
C46 C 0.2306(3) 0.5105(5) 0.32548(16) 0.0599 1.0000 Uani . . . . . .
C47 C 0.25694(17) 0.4312(3) 0.12411(12) 0.0261 1.0000 Uani . . . . . .
C48 C 0.30708(19) 0.3839(4) 0.14770(13) 0.0342 1.0000 Uani . . . . . .
C49 C 0.3570(2) 0.4073(4) 0.13645(15) 0.0413 1.0000 Uani . . . . . .
C50 C 0.4101(3) 0.5353(6) 0.1275(2) 0.0908 1.0000 Uani . . . . . .
C51 C 0.16264(18) 0.3111(3) 0.11090(13) 0.0276 1.0000 Uani . . . . . .
C52 C 0.2024(2) 0.2303(4) 0.11098(15) 0.0409 1.0000 Uani . . . . . .
C53 C 0.1719(2) 0.1433(4) 0.09428(15) 0.0405 1.0000 Uani . . . . . .
C54 C 0.1876(3) -0.0115(5) 0.0777(2) 0.0972 1.0000 Uani . . . . . .
H11 H 0.0343 0.5809 0.0431 0.0327 1.0000 Uiso R . . . . .
H12 H 0.0644 0.5191 0.0233 0.0327 1.0000 Uiso R . . . . .
H21 H 0.0111 0.4264 0.0496 0.0346 1.0000 Uiso R . . . . .
H22 H 0.0720 0.3960 0.0602 0.0346 1.0000 Uiso R . . . . .
H31 H 0.1223 0.7453 0.0655 0.0358 1.0000 Uiso R . . . . .
H32 H 0.1669 0.7075 0.0502 0.0358 1.0000 Uiso R . . . . .
H41 H 0.0559 0.7007 0.0171 0.0474 1.0000 Uiso R . . . . .
H42 H 0.1018 0.6698 0.0019 0.0474 1.0000 Uiso R . . . . .
H51 H 0.0862 0.8544 0.0172 0.0785 1.0000 Uiso R . . . . .
H52 H 0.0675 0.8138 -0.0188 0.0785 1.0000 Uiso R . . . . .
H61 H 0.1780 0.9266 -0.0208 0.1200 0.8319 Uiso R . . . . .
H62 H 0.1330 0.9647 -0.0060 0.1200 0.8319 Uiso R . . . . .
H63 H 0.1169 0.9121 -0.0400 0.1200 0.8319 Uiso R . . . . .
H71 H 0.2115 0.5229 0.0692 0.0295 1.0000 Uiso R . . . . .
H72 H 0.1673 0.4448 0.0572 0.0295 1.0000 Uiso R . . . . .
H81 H 0.1923 0.5839 0.0172 0.0447 1.0000 Uiso R . . . . .
H82 H 0.1422 0.5173 0.0046 0.0447 1.0000 Uiso R . . . . .
H91 H 0.2186 0.4612 -0.0108 0.0555 1.0000 Uiso R . . . . .
H92 H 0.1984 0.3870 0.0104 0.0555 1.0000 Uiso R . . . . .
H101 H 0.3335 0.3764 0.0472 0.0967 1.0000 Uiso R . . . . .
H102 H 0.3049 0.3753 0.0092 0.0967 1.0000 Uiso R . . . . .
H103 H 0.2820 0.3141 0.0329 0.0967 1.0000 Uiso R . . . . .
H111 H -0.0126 0.5649 0.1192 0.0290 1.0000 Uiso R . . . . .
H112 H -0.0135 0.5890 0.0829 0.0290 1.0000 Uiso R . . . . .
H121 H -0.0663 0.4331 0.1002 0.0389 1.0000 Uiso R . . . . .
H122 H -0.0674 0.4577 0.0639 0.0389 1.0000 Uiso R . . . . .
H131 H -0.1143 0.5983 0.0673 0.0428 1.0000 Uiso R . . . . .
H132 H -0.1476 0.5114 0.0733 0.0428 1.0000 Uiso R . . . . .
H141 H -0.1490 0.6691 0.1351 0.0949 1.0000 Uiso R . . . . .
H142 H -0.1494 0.7009 0.0995 0.0949 1.0000 Uiso R . . . . .
H143 H -0.1879 0.6200 0.1041 0.0949 1.0000 Uiso R . . . . .
H151 H 0.0108 0.3788 0.1340 0.0336 1.0000 Uiso R . . . . .
H152 H 0.0705 0.3457 0.1391 0.0336 1.0000 Uiso R . . . . .
H161 H -0.0194 0.2887 0.0876 0.0443 1.0000 Uiso R . . . . .
H162 H 0.0399 0.2653 0.0875 0.0443 1.0000 Uiso R . . . . .
H171 H -0.0055 0.2036 0.1372 0.0616 1.0000 Uiso R . . . . .
H172 H 0.0037 0.1376 0.1096 0.0616 1.0000 Uiso R . . . . .
H181 H 0.1157 0.0906 0.1762 0.1038 1.0000 Uiso R . . . . .
H182 H 0.0570 0.1064 0.1788 0.1038 1.0000 Uiso R . . . . .
H183 H 0.0665 0.0416 0.1510 0.1038 1.0000 Uiso R . . . . .
H191 H 0.1281 0.8485 0.1490 0.0354 1.0000 Uiso R . . . . .
H192 H 0.1487 0.8168 0.1193 0.0354 1.0000 Uiso R . . . . .
H201 H 0.2217 0.8059 0.1650 0.0348 1.0000 Uiso R . . . . .
H202 H 0.1880 0.7507 0.1844 0.0348 1.0000 Uiso R . . . . .
H211 H 0.0020 0.7436 0.0965 0.0340 1.0000 Uiso R . . . . .
H212 H 0.0395 0.7266 0.0737 0.0340 1.0000 Uiso R . . . . .
H221 H 0.0497 0.8936 0.1103 0.0403 1.0000 Uiso R . . . . .
H222 H 0.0691 0.8762 0.0790 0.0403 1.0000 Uiso R . . . . .
H231 H -0.0408 0.8879 0.0753 0.0560 1.0000 Uiso R . . . . .
H232 H -0.0170 0.8873 0.0452 0.0560 1.0000 Uiso R . . . . .
H241 H 0.0233 1.1144 0.0510 0.0839 1.0000 Uiso R . . . . .
H242 H 0.0601 1.0247 0.0583 0.0839 1.0000 Uiso R . . . . .
H243 H 0.0098 1.0282 0.0270 0.0839 1.0000 Uiso R . . . . .
H251 H 0.0832 0.7071 0.1830 0.0327 1.0000 Uiso R . . . . .
H252 H 0.0287 0.6704 0.1592 0.0327 1.0000 Uiso R . . . . .
H261 H 0.0556 0.8612 0.1715 0.0402 1.0000 Uiso R . . . . .
H262 H 0.0024 0.8276 0.1455 0.0402 1.0000 Uiso R . . . . .
H271 H -0.0136 0.8668 0.1965 0.0481 1.0000 Uiso R . . . . .
H272 H 0.0258 0.7857 0.2134 0.0481 1.0000 Uiso R . . . . .
H281 H -0.1008 0.6826 0.1989 0.0840 1.0000 Uiso R . . . . .
H282 H -0.0877 0.7867 0.2106 0.0840 1.0000 Uiso R . . . . .
H283 H -0.0483 0.7056 0.2274 0.0840 1.0000 Uiso R . . . . .
H291 H 0.2178 0.7327 0.1013 0.0348 1.0000 Uiso R . . . . .
H292 H 0.2497 0.6380 0.1035 0.0348 1.0000 Uiso R . . . . .
H301 H 0.2921 0.8061 0.1354 0.0442 1.0000 Uiso R . . . . .
H302 H 0.3239 0.7109 0.1429 0.0442 1.0000 Uiso R . . . . .
H311 H 0.3521 0.7954 0.1025 0.0547 1.0000 Uiso R . . . . .
H312 H 0.3239 0.7019 0.0869 0.0547 1.0000 Uiso R . . . . .
H321 H 0.2631 0.8572 0.0266 0.0802 1.0000 Uiso R . . . . .
H322 H 0.3252 0.8512 0.0448 0.0802 1.0000 Uiso R . . . . .
H323 H 0.2919 0.7592 0.0329 0.0802 1.0000 Uiso R . . . . .
H331 H 0.3021 0.5943 0.1704 0.0361 1.0000 Uiso R . . . . .
H332 H 0.2662 0.5609 0.1925 0.0361 1.0000 Uiso R . . . . .
H341 H 0.3032 0.7473 0.1954 0.0435 1.0000 Uiso R . . . . .
H342 H 0.2782 0.6990 0.2209 0.0435 1.0000 Uiso R . . . . .
H351 H 0.3700 0.7076 0.2457 0.0617 1.0000 Uiso R . . . . .
H352 H 0.3572 0.6014 0.2370 0.0617 1.0000 Uiso R . . . . .
H361 H 0.4616 0.6126 0.2067 0.3063 1.0000 Uiso R . . . . .
H362 H 0.4580 0.6351 0.2422 0.3063 1.0000 Uiso R . . . . .
H363 H 0.4285 0.5465 0.2233 0.3063 1.0000 Uiso R . . . . .
H371 H 0.1721 0.3801 0.2136 0.0306 1.0000 Uiso R . . . . .
H372 H 0.1337 0.3432 0.1802 0.0306 1.0000 Uiso R . . . . .
H381 H 0.2385 0.4183 0.1893 0.0320 1.0000 Uiso R . . . . .
H382 H 0.2203 0.3161 0.1772 0.0320 1.0000 Uiso R . . . . .
H391 H 0.0608 0.5530 0.2034 0.0318 1.0000 Uiso R . . . . .
H392 H 0.0360 0.5047 0.1690 0.0318 1.0000 Uiso R . . . . .
H401 H 0.0742 0.4095 0.2296 0.0409 1.0000 Uiso R . . . . .
H402 H 0.0572 0.3561 0.1958 0.0409 1.0000 Uiso R . . . . .
H411 H -0.0155 0.4676 0.2187 0.0483 1.0000 Uiso R . . . . .
H412 H -0.0154 0.3574 0.2196 0.0483 1.0000 Uiso R . . . . .
H421 H -0.1203 0.4187 0.1516 0.0711 1.0000 Uiso R . . . . .
H422 H -0.1033 0.4795 0.1839 0.0711 1.0000 Uiso R . . . . .
H423 H -0.1087 0.3701 0.1862 0.0711 1.0000 Uiso R . . . . .
H431 H 0.1603 0.6404 0.2139 0.0347 1.0000 Uiso R . . . . .
H432 H 0.2081 0.5692 0.2178 0.0347 1.0000 Uiso R . . . . .
H441 H 0.1312 0.5592 0.2533 0.0419 1.0000 Uiso R . . . . .
H442 H 0.1766 0.4837 0.2563 0.0419 1.0000 Uiso R . . . . .
H451 H 0.1987 0.6739 0.2734 0.0530 1.0000 Uiso R . . . . .
H452 H 0.2427 0.5952 0.2782 0.0530 1.0000 Uiso R . . . . .
H461 H 0.2273 0.5027 0.3473 0.0722 1.0000 Uiso R . . . . .
H462 H 0.2682 0.5154 0.3265 0.0722 1.0000 Uiso R . . . . .
H463 H 0.2150 0.4573 0.3122 0.0722 1.0000 Uiso R . . . . .
H471 H 0.2650 0.4970 0.1237 0.0322 1.0000 Uiso R . . . . .
H472 H 0.2525 0.4048 0.1026 0.0322 1.0000 Uiso R . . . . .
H481 H 0.3121 0.4065 0.1697 0.0412 1.0000 Uiso R . . . . .
H482 H 0.3019 0.3170 0.1472 0.0412 1.0000 Uiso R . . . . .
H491 H 0.3881 0.3766 0.1506 0.0496 1.0000 Uiso R . . . . .
H492 H 0.3516 0.3866 0.1142 0.0496 1.0000 Uiso R . . . . .
H501 H 0.4138 0.6024 0.1292 0.1150 1.0000 Uiso R . . . . .
H502 H 0.4425 0.5063 0.1410 0.1150 1.0000 Uiso R . . . . .
H503 H 0.4043 0.5166 0.1049 0.1150 1.0000 Uiso R . . . . .
H511 H 0.1361 0.2874 0.1208 0.0332 1.0000 Uiso R . . . . .
H512 H 0.1454 0.3271 0.0883 0.0332 1.0000 Uiso R . . . . .
H521 H 0.2220 0.2151 0.1333 0.0489 1.0000 Uiso R . . . . .
H522 H 0.2274 0.2498 0.0993 0.0489 1.0000 Uiso R . . . . .
H531 H 0.1498 0.1191 0.1072 0.0482 1.0000 Uiso R . . . . .
H532 H 0.1493 0.1594 0.0727 0.0482 1.0000 Uiso R . . . . .
H541 H 0.2156 -0.0548 0.0767 0.1158 1.0000 Uiso R . . . . .
H542 H 0.1666 -0.0378 0.0908 0.1158 1.0000 Uiso R . . . . .
H543 H 0.1647 0.0003 0.0558 0.1158 1.0000 Uiso R . . . . .
O101 O 0.1082(9) 0.8941(16) 0.0193(6) 0.042(7) 0.168(8) Uiso . . P . . .
C601 C 0.1251(16) 0.979(3) 0.0055(10) 0.056(11) 0.168(8) Uiso . . P . . .

loop_
_atom_site_aniso_label
_atom_site_aniso_U_11
_atom_site_aniso_U_22
_atom_site_aniso_U_33
_atom_site_aniso_U_23
_atom_site_aniso_U_13
_atom_site_aniso_U_12
Fe1 0.0155(3) 0.0256(3) 0.0186(4) -0.0017(3) 0.0071(3) -0.0009(3)
Cl1 0.0301(7) 0.0524(9) 0.0345(9) -0.0133(6) 0.0098(7) 0.0035(6)
Cl2 0.0497(9) 0.0453(8) 0.0305(10) -0.0073(6) 0.0024(7) 0.0009(7)
P1 0.0186(6) 0.0329(7) 0.0210(8) -0.0006(5) 0.0093(5) 0.0004(5)
P2 0.0162(6) 0.0299(7) 0.0227(8) -0.0063(5) 0.0088(6) -0.0024(5)
P3 0.0221(6) 0.0270(6) 0.0219(8) -0.0032(5) 0.0074(6) 0.0010(5)
P4 0.0192(6) 0.0294(7) 0.0216(8) 0.0014(5) 0.0060(6) -0.0033(5)
P5 0.0214(6) 0.0298(7) 0.0198(8) 0.0004(5) 0.0083(6) -0.0009(5)
P6 0.0176(6) 0.0279(7) 0.0221(8) 0.0004(5) 0.0074(5) 0.0017(5)
O1 0.056(4) 0.073(4) 0.066(4) 0.036(3) 0.025(3) 0.012(3)
O2 0.038(2) 0.078(3) 0.058(3) -0.005(2) 0.021(2) 0.018(2)
O3 0.037(2) 0.088(3) 0.046(3) -0.002(2) 0.017(2) 0.026(2)
O4 0.062(3) 0.039(2) 0.091(4) 0.020(2) 0.030(3) 0.002(2)
O5 0.058(3) 0.030(2) 0.072(3) -0.003(2) 0.010(2) 0.009(2)
O6 0.039(2) 0.065(3) 0.045(3) -0.009(2) 0.022(2) -0.004(2)
O7 0.061(3) 0.060(3) 0.039(3) 0.022(2) 0.030(2) 0.014(2)
O8 0.035(3) 0.133(5) 0.099(4) -0.002(4) 0.013(3) -0.006(3)
O9 0.030(2) 0.068(3) 0.038(3) -0.0057(19) 0.0184(19) -0.0145(18)
O10 0.070(3) 0.064(3) 0.021(3) 0.0005(19) 0.007(2) 0.015(2)
O11 0.028(2) 0.058(3) 0.090(3) 0.007(2) 0.028(2) -0.0034(19)
O12 0.055(3) 0.037(2) 0.074(3) -0.015(2) 0.013(2) 0.012(2)
O13 0.060(3) 0.071(3) 0.059(3) -0.024(2) 0.036(2) 0.000(2)
O14 0.086(3) 0.066(3) 0.052(3) 0.000(2) 0.015(3) 0.034(3)
O15 0.054(3) 0.111(4) 0.091(4) -0.016(3) 0.042(3) -0.026(3)
O16 0.058(3) 0.066(3) 0.031(3) 0.000(2) -0.007(2) 0.004(2)
O17 0.088(4) 0.106(4) 0.060(4) 0.028(3) -0.001(3) 0.016(3)
O18 0.047(3) 0.136(5) 0.056(3) -0.014(3) 0.006(2) 0.010(3)
O19 0.099(4) 0.109(4) 0.052(3) -0.033(3) 0.001(3) 0.030(3)
O20 0.085(4) 0.063(3) 0.090(4) -0.021(3) 0.024(3) -0.018(3)
C1 0.019(2) 0.045(3) 0.018(3) -0.004(2) 0.006(2) 0.002(2)
C2 0.019(2) 0.043(3) 0.025(3) -0.009(2) 0.010(2) -0.002(2)
C3 0.027(3) 0.038(3) 0.024(3) 0.002(2) 0.009(2) 0.002(2)
C4 0.039(3) 0.054(4) 0.026(4) 0.007(3) 0.008(3) 0.010(3)
C5 0.084(6) 0.062(5) 0.040(4) 0.018(3) 0.009(4) 0.018(4)
C6 0.097(8) 0.107(8) 0.099(8) 0.059(7) 0.041(6) -0.005(6)
C7 0.022(2) 0.033(3) 0.021(3) -0.001(2) 0.010(2) 0.003(2)
C8 0.028(3) 0.057(4) 0.026(3) 0.003(2) 0.014(2) 0.008(2)
C9 0.038(3) 0.061(4) 0.040(4) -0.001(3) 0.025(3) 0.009(3)
C10 0.067(5) 0.094(6) 0.089(6) 0.010(5) 0.039(4) 0.039(4)
C11 0.019(2) 0.029(3) 0.025(3) -0.003(2) 0.009(2) 0.0013(19)
C12 0.018(2) 0.043(3) 0.037(4) -0.007(2) 0.006(2) -0.002(2)
C13 0.023(3) 0.046(3) 0.039(4) 0.002(3) 0.005(3) 0.003(2)
C14 0.053(4) 0.097(6) 0.090(6) -0.018(5) 0.027(4) 0.031(4)
C15 0.022(2) 0.029(3) 0.033(3) -0.006(2) 0.011(2) -0.005(2)
C16 0.032(3) 0.038(3) 0.042(4) -0.014(3) 0.013(3) -0.009(2)
C17 0.053(4) 0.028(3) 0.072(5) -0.014(3) 0.037(3) -0.012(3)
C18 0.111(7) 0.047(4) 0.102(7) 0.023(4) 0.031(5) 0.000(4)
C19 0.031(3) 0.029(3) 0.029(3) -0.001(2) 0.011(2) 0.003(2)
C20 0.028(3) 0.028(3) 0.029(3) 0.001(2) 0.008(2) -0.006(2)
C21 0.031(3) 0.031(3) 0.025(3) -0.002(2) 0.009(2) 0.003(2)
C22 0.034(3) 0.036(3) 0.032(3) -0.005(2) 0.006(3) 0.000(2)
C23 0.045(3) 0.026(3) 0.071(5) -0.001(3) 0.003(3) 0.010(3)
C24 0.089(6) 0.048(4) 0.078(6) 0.001(4) 0.028(5) 0.005(4)
C25 0.029(3) 0.031(3) 0.024(3) -0.004(2) 0.008(2) 0.001(2)
C26 0.035(3) 0.034(3) 0.032(3) -0.004(2) 0.013(3) 0.003(2)
C27 0.036(3) 0.051(3) 0.034(4) -0.008(3) 0.014(3) 0.005(3)
C28 0.051(4) 0.104(6) 0.057(5) 0.006(4) 0.029(4) -0.002(4)
C29 0.025(3) 0.033(3) 0.031(3) 0.003(2) 0.010(2) -0.003(2)
C30 0.031(3) 0.052(3) 0.030(3) 0.011(3) 0.008(3) -0.010(3)
C31 0.036(3) 0.051(4) 0.050(4) 0.005(3) 0.024(3) -0.007(3)
C32 0.071(5) 0.092(5) 0.041(4) 0.011(4) 0.023(4) -0.008(4)
C33 0.025(2) 0.033(3) 0.034(3) 0.005(2) 0.010(2) -0.002(2)
C34 0.034(3) 0.043(3) 0.032(4) -0.001(3) 0.002(3) -0.012(2)
C35 0.052(4) 0.049(4) 0.054(5) 0.009(3) -0.013(4) -0.014(3)
C36 0.057(7) 0.49(3) 0.195(14) 0.049(17) 0.006(8) 0.117(12)
C37 0.027(2) 0.029(3) 0.024(3) 0.004(2) 0.010(2) 0.000(2)
C38 0.019(2) 0.028(3) 0.033(3) 0.003(2) 0.006(2) -0.001(2)
C39 0.023(2) 0.035(3) 0.024(3) -0.001(2) 0.012(2) 0.002(2)
C40 0.036(3) 0.040(3) 0.028(3) 0.004(2) 0.016(2) -0.001(2)
C41 0.034(3) 0.058(4) 0.030(4) 0.001(3) 0.018(3) -0.009(3)
C42 0.027(3) 0.091(5) 0.062(5) -0.007(4) 0.019(3) -0.017(3)
C43 0.028(3) 0.036(3) 0.024(3) -0.001(2) 0.009(2) -0.002(2)
C44 0.040(3) 0.044(3) 0.023(3) -0.001(2) 0.012(3) -0.002(3)
C45 0.062(4) 0.052(4) 0.019(4) -0.002(3) 0.004(3) -0.007(3)
C46 0.069(5) 0.069(5) 0.043(4) 0.015(3) 0.019(4) 0.014(4)
C47 0.021(2) 0.036(3) 0.025(3) -0.001(2) 0.012(2) 0.000(2)
C48 0.025(3) 0.039(3) 0.040(4) 0.005(2) 0.012(3) 0.004(2)
C49 0.018(2) 0.049(4) 0.057(4) 0.009(3) 0.013(3) 0.008(2)
C50 0.040(4) 0.086(6) 0.157(8) 0.037(6) 0.046(5) -0.001(4)
C51 0.021(2) 0.032(3) 0.031(3) -0.001(2) 0.011(2) -0.001(2)
C52 0.031(3) 0.041(3) 0.052(4) -0.008(3) 0.013(3) 0.007(2)
C53 0.039(3) 0.030(3) 0.053(4) -0.002(3) 0.014(3) 0.007(2)
C54 0.087(6) 0.049(5) 0.159(9) -0.030(5) 0.042(6) 0.009(4)

loop_
_atom_type_symbol
_atom_type_scat_dispersion_real
_atom_type_scat_dispersion_imag
_atom_type_scat_Cromer_Mann_a1
_atom_type_scat_Cromer_Mann_b1
_atom_type_scat_Cromer_Mann_a2
_atom_type_scat_Cromer_Mann_b2
_atom_type_scat_Cromer_Mann_a3
_atom_type_scat_Cromer_Mann_b3
_atom_type_scat_Cromer_Mann_a4
_atom_type_scat_Cromer_Mann_b4
_atom_type_scat_Cromer_Mann_c
_atom_type_scat_source
C 0.0033 0.0016 2.3100 20.8439 1.0200 10.2075 1.5886 0.5687 0.8650 51.6512 0.2156 'International Tables Vol C 4.2.6.8 and 6.1.1.4'
H 0.0000 0.0000 0.4930 10.5109 0.3229 26.1257 0.1402 3.1424 0.0408 57.7998 0.0030 'International Tables Vol C 4.2.6.8 and 6.1.1.4'
O 0.0106 0.0060 3.0485 13.2771 2.2868 5.7011 1.5463 0.3239 0.8670 32.9089 0.2508 'International Tables Vol C 4.2.6.8 and 6.1.1.4'
P 0.1023 0.0942 6.4345 1.9067 4.1791 27.1570 1.7800 0.5260 1.4908 68.1645 1.1149 'International Tables Vol C 4.2.6.8 and 6.1.1.4'
Cl 0.1484 0.1585 11.4604 0.0104 7.1964 1.1662 6.2556 18.5194 1.6455 47.7784 -9.5574 'International Tables Vol C 4.2.6.8 and 6.1.1.4'
Fe 0.3463 0.8444 11.7695 4.7611 7.3573 0.3072 3.5222 15.3535 2.3045 76.8805 1.0369 'International Tables Vol C 4.2.6.8 and 6.1.1.4'

loop_
_geom_angle_atom_site_label_1
_geom_angle_site_symmetry_1
_geom_angle_atom_site_label_2
_geom_angle_site_symmetry_2
_geom_angle_atom_site_label_3
_geom_angle_site_symmetry_3
_geom_angle
_geom_angle_publ_flag
P1 . Fe1 . P2 . 81.82(5) yes
P1 . Fe1 . P3 . 90.77(5) yes
P2 . Fe1 . P3 . 93.77(5) yes
P1 . Fe1 . P4 . 94.73(5) yes
P2 . Fe1 . P4 . 175.38(5) yes
P3 . Fe1 . P4 . 83.16(5) yes
P1 . Fe1 . P5 . 170.29(5) yes
P2 . Fe1 . P5 . 89.46(5) yes
P3 . Fe1 . P5 . 94.09(5) yes
P4 . Fe1 . P5 . 94.21(5) yes
P1 . Fe1 . P6 . 93.86(5) yes
P2 . Fe1 . P6 . 95.07(5) yes
P3 . Fe1 . P6 . 170.52(5) yes
P4 . Fe1 . P6 . 88.21(5) yes
P5 . Fe1 . P6 . 82.60(5) yes
O13 . Cl1 . O14 . 107.1(3) yes
O13 . Cl1 . O15 . 111.5(3) yes
O14 . Cl1 . O15 . 108.8(3) yes
O13 . Cl1 . O16 . 111.6(3) yes
O14 . Cl1 . O16 . 108.6(3) yes
O15 . Cl1 . O16 . 109.2(3) yes
O17 . Cl2 . O18 . 112.3(3) yes
O17 . Cl2 . O19 . 115.2(3) yes
O18 . Cl2 . O19 . 112.6(3) yes
O17 . Cl2 . O20 . 104.2(3) yes
O18 . Cl2 . O20 . 105.0(3) yes
O19 . Cl2 . O20 . 106.4(3) yes
Fe1 . P1 . C1 . 108.86(15) yes
Fe1 . P1 . C3 . 124.54(16) yes
C1 . P1 . C3 . 101.7(2) yes
Fe1 . P1 . C7 . 115.33(16) yes
C1 . P1 . C7 . 100.9(2) yes
C3 . P1 . C7 . 102.3(2) yes
Fe1 . P2 . C2 . 109.05(15) yes
Fe1 . P2 . C11 . 118.47(15) yes
C2 . P2 . C11 . 99.9(2) yes
Fe1 . P2 . C15 . 120.46(16) yes
C2 . P2 . C15 . 105.7(2) yes
C11 . P2 . C15 . 100.8(2) yes
Fe1 . P3 . C19 . 108.26(15) yes
Fe1 . P3 . C21 . 125.09(16) yes
C19 . P3 . C21 . 101.4(2) yes
Fe1 . P3 . C25 . 116.96(16) yes
C19 . P3 . C25 . 101.8(2) yes
C21 . P3 . C25 . 100.1(2) yes
Fe1 . P4 . C20 . 107.88(15) yes
Fe1 . P4 . C29 . 115.11(16) yes
C20 . P4 . C29 . 100.7(2) yes
Fe1 . P4 . C33 . 126.27(16) yes
C20 . P4 . C33 . 103.3(2) yes
C29 . P4 . C33 . 100.2(2) yes
Fe1 . P5 . C37 . 109.53(15) yes
Fe1 . P5 . C39 . 119.74(16) yes
C37 . P5 . C39 . 103.8(2) yes
Fe1 . P5 . C43 . 119.08(16) yes
C37 . P5 . C43 . 100.8(2) yes
C39 . P5 . C43 . 101.4(2) yes
Fe1 . P6 . C38 . 109.15(16) yes
Fe1 . P6 . C47 . 119.84(16) yes
C38 . P6 . C47 . 102.6(2) yes
Fe1 . P6 . C51 . 120.20(15) yes
C38 . P6 . C51 . 100.6(2) yes
C47 . P6 . C51 . 101.6(2) yes
C5 . O1 . C6 . 110.7(6) yes
C5 . O1 . O101 . 53.7(8) yes
C6 . O1 . O101 . 81.8(9) yes
C9 . O2 . C10 . 112.1(5) yes
C13 . O3 . C14 . 112.6(5) yes
C17 . O4 . C18 . 113.7(5) yes
C23 . O5 . C24 . 113.8(5) yes
C27 . O6 . C28 . 113.1(4) yes
C31 . O7 . C32 . 112.7(4) yes
C35 . O8 . C36 . 110.9(8) yes
C41 . O9 . C42 . 111.2(4) yes
C45 . O10 . C46 . 112.8(5) yes
C49 . O11 . C50 . 112.3(5) yes
C53 . O12 . C54 . 113.5(5) yes
P1 . C1 . C2 . 109.3(3) yes
P1 . C1 . H11 . 109.5 no
C2 . C1 . H11 . 109.5 no
P1 . C1 . H12 . 109.6 no
C2 . C1 . H12 . 109.5 no
H11 . C1 . H12 . 109.5 no
C1 . C2 . P2 . 107.5(3) yes
C1 . C2 . H21 . 109.9 no
P2 . C2 . H21 . 110.0 no
C1 . C2 . H22 . 110.0 no
P2 . C2 . H22 . 110.0 no
H21 . C2 . H22 . 109.5 no
P1 . C3 . C4 . 116.6(4) yes
P1 . C3 . H31 . 107.7 no
C4 . C3 . H31 . 107.6 no
P1 . C3 . H32 . 107.6 no
C4 . C3 . H32 . 107.7 no
H31 . C3 . H32 . 109.5 no
C3 . C4 . C5 . 115.0(5) yes
C3 . C4 . H41 . 108.2 no
C5 . C4 . H41 . 109.3 no
C3 . C4 . H42 . 108.1 no
C5 . C4 . H42 . 106.7 no
H41 . C4 . H42 . 109.5 no
C4 . C5 . O1 . 111.1(6) yes
C4 . C5 . H51 . 108.1 no
O1 . C5 . H51 . 108.4 no
C4 . C5 . H52 . 109.6 no
O1 . C5 . H52 . 110.2 no
H51 . C5 . H52 . 109.5 no
C4 . C5 . O101 . 128.0(11) yes
H52 . C5 . O101 . 115.5 no
O1 . C6 . H61 . 109.7 no
O1 . C6 . H62 . 107.7 no
H61 . C6 . H62 . 109.5 no
O1 . C6 . H63 . 110.9 no
H61 . C6 . H63 . 109.5 no
H62 . C6 . H63 . 109.5 no
O1 . C6 . C601 . 96.7(16) yes
P1 . C7 . C8 . 120.2(3) yes
P1 . C7 . H71 . 106.7 no
C8 . C7 . H71 . 106.8 no
P1 . C7 . H72 . 106.7 no
C8 . C7 . H72 . 106.7 no
H71 . C7 . H72 . 109.5 no
C7 . C8 . C9 . 110.7(4) yes
C7 . C8 . H81 . 109.1 no
C9 . C8 . H81 . 109.1 no
C7 . C8 . H82 . 109.2 no
C9 . C8 . H82 . 109.3 no
H81 . C8 . H82 . 109.5 no
C8 . C9 . O2 . 109.0(5) yes
C8 . C9 . H91 . 109.5 no
O2 . C9 . H91 . 109.6 no
C8 . C9 . H92 . 109.5 no
O2 . C9 . H92 . 109.7 no
H91 . C9 . H92 . 109.5 no
O2 . C10 . H101 . 109.5 no
O2 . C10 . H102 . 109.4 no
H101 . C10 . H102 . 109.5 no
O2 . C10 . H103 . 109.5 no
H101 . C10 . H103 . 109.5 no
H102 . C10 . H103 . 109.5 no
P2 . C11 . C12 . 118.1(3) yes
P2 . C11 . H111 . 107.4 no
C12 . C11 . H111 . 107.3 no
P2 . C11 . H112 . 107.2 no
C12 . C11 . H112 . 107.2 no
H111 . C11 . H112 . 109.5 no
C11 . C12 . C13 . 111.0(4) yes
C11 . C12 . H121 . 109.0 no
C13 . C12 . H121 . 109.2 no
C11 . C12 . H122 . 109.1 no
C13 . C12 . H122 . 109.1 no
H121 . C12 . H122 . 109.5 no
C12 . C13 . O3 . 107.4(4) yes
C12 . C13 . H131 . 110.0 no
O3 . C13 . H131 . 109.9 no
C12 . C13 . H132 . 110.0 no
O3 . C13 . H132 . 110.0 no
H131 . C13 . H132 . 109.5 no
O3 . C14 . H141 . 109.2 no
O3 . C14 . H142 . 109.5 no
H141 . C14 . H142 . 109.5 no
O3 . C14 . H143 . 109.6 no
H141 . C14 . H143 . 109.5 no
H142 . C14 . H143 . 109.5 no
P2 . C15 . C16 . 120.2(4) yes
P2 . C15 . H151 . 106.7 no
C16 . C15 . H151 . 106.7 no
P2 . C15 . H152 . 106.8 no
C16 . C15 . H152 . 106.7 no
H151 . C15 . H152 . 109.5 no
C15 . C16 . C17 . 109.6(4) yes
C15 . C16 . H161 . 109.4 no
C17 . C16 . H161 . 109.5 no
C15 . C16 . H162 . 109.4 no
C17 . C16 . H162 . 109.5 no
H161 . C16 . H162 . 109.5 no
C16 . C17 . O4 . 107.4(4) yes
C16 . C17 . H171 . 110.0 no
O4 . C17 . H171 . 110.1 no
C16 . C17 . H172 . 110.0 no
O4 . C17 . H172 . 109.8 no
H171 . C17 . H172 . 109.5 no
O4 . C18 . H181 . 109.9 no
O4 . C18 . H182 . 109.2 no
H181 . C18 . H182 . 109.5 no
O4 . C18 . H183 . 109.3 no
H181 . C18 . H183 . 109.5 no
H182 . C18 . H183 . 109.5 no
P3 . C19 . C20 . 110.7(3) yes
P3 . C19 . H191 . 109.1 no
C20 . C19 . H191 . 109.2 no
P3 . C19 . H192 . 109.2 no
C20 . C19 . H192 . 109.2 no
H191 . C19 . H192 . 109.5 no
C19 . C20 . P4 . 109.6(3) yes
C19 . C20 . H201 . 109.4 no
P4 . C20 . H201 . 109.5 no
C19 . C20 . H202 . 109.5 no
P4 . C20 . H202 . 109.4 no
H201 . C20 . H202 . 109.5 no
P3 . C21 . C22 . 116.4(3) yes
P3 . C21 . H211 . 107.7 no
C22 . C21 . H211 . 107.7 no
P3 . C21 . H212 . 107.7 no
C22 . C21 . H212 . 107.8 no
H211 . C21 . H212 . 109.5 no
C21 . C22 . C23 . 113.6(4) yes
C21 . C22 . H221 . 108.6 no
C23 . C22 . H221 . 108.3 no
C21 . C22 . H222 . 108.4 no
C23 . C22 . H222 . 108.5 no
H221 . C22 . H222 . 109.5 no
C22 . C23 . O5 . 112.3(5) yes
C22 . C23 . H231 . 108.9 no
O5 . C23 . H231 . 108.9 no
C22 . C23 . H232 . 108.7 no
O5 . C23 . H232 . 108.6 no
H231 . C23 . H232 . 109.5 no
O5 . C24 . H241 . 109.4 no
O5 . C24 . H242 . 109.7 no
H241 . C24 . H242 . 109.5 no
O5 . C24 . H243 . 109.3 no
H241 . C24 . H243 . 109.5 no
H242 . C24 . H243 . 109.5 no
P3 . C25 . C26 . 119.8(3) yes
P3 . C25 . H251 . 106.8 no
C26 . C25 . H251 . 106.8 no
P3 . C25 . H252 . 106.9 no
C26 . C25 . H252 . 106.9 no
H251 . C25 . H252 . 109.5 no
C25 . C26 . C27 . 110.5(4) yes
C25 . C26 . H261 . 109.3 no
C27 . C26 . H261 . 109.1 no
C25 . C26 . H262 . 109.2 no
C27 . C26 . H262 . 109.3 no
H261 . C26 . H262 . 109.5 no
C26 . C27 . O6 . 108.0(4) yes
C26 . C27 . H271 . 109.8 no
O6 . C27 . H271 . 109.9 no
C26 . C27 . H272 . 109.9 no
O6 . C27 . H272 . 109.8 no
H271 . C27 . H272 . 109.5 no
O6 . C28 . H281 . 109.6 no
O6 . C28 . H282 . 109.4 no
H281 . C28 . H282 . 109.5 no
O6 . C28 . H283 . 109.4 no
H281 . C28 . H283 . 109.5 no
H282 . C28 . H283 . 109.5 no
P4 . C29 . C30 . 119.2(3) yes
P4 . C29 . H291 . 107.1 no
C30 . C29 . H291 . 107.2 no
P4 . C29 . H292 . 106.8 no
C30 . C29 . H292 . 106.9 no
H291 . C29 . H292 . 109.5 no
C29 . C30 . C31 . 108.9(4) yes
C29 . C30 . H301 . 109.4 no
C31 . C30 . H301 . 109.5 no
C29 . C30 . H302 . 109.8 no
C31 . C30 . H302 . 109.7 no
H301 . C30 . H302 . 109.5 no
C30 . C31 . O7 . 108.0(4) yes
C30 . C31 . H311 . 109.7 no
O7 . C31 . H311 . 109.8 no
C30 . C31 . H312 . 109.8 no
O7 . C31 . H312 . 110.0 no
H311 . C31 . H312 . 109.5 no
O7 . C32 . H321 . 109.5 no
O7 . C32 . H322 . 109.6 no
H321 . C32 . H322 . 109.5 no
O7 . C32 . H323 . 109.4 no
H321 . C32 . H323 . 109.5 no
H322 . C32 . H323 . 109.5 no
P4 . C33 . C34 . 116.2(3) yes
P4 . C33 . H331 . 107.9 no
C34 . C33 . H331 . 107.9 no
P4 . C33 . H332 . 107.6 no
C34 . C33 . H332 . 107.6 no
H331 . C33 . H332 . 109.5 no
C33 . C34 . C35 . 112.6(5) yes
C33 . C34 . H341 . 108.6 no
C35 . C34 . H341 . 108.6 no
C33 . C34 . H342 . 108.9 no
C35 . C34 . H342 . 108.7 no
H341 . C34 . H342 . 109.5 no
C34 . C35 . O8 . 107.4(5) yes
C34 . C35 . H351 . 110.2 no
O8 . C35 . H351 . 110.2 no
C34 . C35 . H352 . 109.8 no
O8 . C35 . H352 . 109.7 no
H351 . C35 . H352 . 109.5 no
O8 . C36 . H361 . 109.4 no
O8 . C36 . H362 . 109.5 no
H361 . C36 . H362 . 109.5 no
O8 . C36 . H363 . 109.5 no
H361 . C36 . H363 . 109.5 no
H362 . C36 . H363 . 109.5 no
P5 . C37 . C38 . 109.0(3) yes
P5 . C37 . H371 . 109.6 no
C38 . C37 . H371 . 109.5 no
P5 . C37 . H372 . 109.6 no
C38 . C37 . H372 . 109.7 no
H371 . C37 . H372 . 109.5 no
C37 . C38 . P6 . 109.7(3) yes
C37 . C38 . H381 . 109.5 no
P6 . C38 . H381 . 109.5 no
C37 . C38 . H382 . 109.5 no
P6 . C38 . H382 . 109.3 no
H381 . C38 . H382 . 109.5 no
P5 . C39 . C40 . 119.2(3) yes
P5 . C39 . H391 . 107.0 no
C40 . C39 . H391 . 107.0 no
P5 . C39 . H392 . 107.0 no
C40 . C39 . H392 . 107.0 no
H391 . C39 . H392 . 109.5 no
C39 . C40 . C41 . 110.4(4) yes
C39 . C40 . H401 . 109.2 no
C41 . C40 . H401 . 109.3 no
C39 . C40 . H402 . 109.2 no
C41 . C40 . H402 . 109.3 no
H401 . C40 . H402 . 109.5 no
C40 . C41 . O9 . 108.7(4) yes
C40 . C41 . H411 . 109.8 no
O9 . C41 . H411 . 109.7 no
C40 . C41 . H412 . 109.6 no
O9 . C41 . H412 . 109.7 no
H411 . C41 . H412 . 109.5 no
O9 . C42 . H421 . 109.5 no
O9 . C42 . H422 . 109.5 no
H421 . C42 . H422 . 109.5 no
O9 . C42 . H423 . 109.4 no
H421 . C42 . H423 . 109.5 no
H422 . C42 . H423 . 109.5 no
P5 . C43 . C44 . 119.8(3) yes
P5 . C43 . H431 . 106.9 no
C44 . C43 . H431 . 106.8 no
P5 . C43 . H432 . 106.8 no
C44 . C43 . H432 . 106.8 no
H431 . C43 . H432 . 109.5 no
C43 . C44 . C45 . 110.5(4) yes
C43 . C44 . H441 . 109.2 no
C45 . C44 . H441 . 109.2 no
C43 . C44 . H442 . 109.2 no
C45 . C44 . H442 . 109.3 no
H441 . C44 . H442 . 109.5 no
C44 . C45 . O10 . 114.1(5) yes
C44 . C45 . H451 . 108.4 no
O10 . C45 . H451 . 108.4 no
C44 . C45 . H452 . 108.3 no
O10 . C45 . H452 . 108.2 no
H451 . C45 . H452 . 109.5 no
O10 . C46 . H461 . 109.6 no
O10 . C46 . H462 . 109.4 no
H461 . C46 . H462 . 109.5 no
O10 . C46 . H463 . 109.4 no
H461 . C46 . H463 . 109.5 no
H462 . C46 . H463 . 109.5 no
P6 . C47 . C48 . 119.4(3) yes
P6 . C47 . H471 . 106.9 no
C48 . C47 . H471 . 106.8 no
P6 . C47 . H472 . 107.0 no
C48 . C47 . H472 . 107.0 no
H471 . C47 . H472 . 109.5 no
C47 . C48 . C49 . 109.1(4) yes
C47 . C48 . H481 . 109.6 no
C49 . C48 . H481 . 109.8 no
C47 . C48 . H482 . 109.4 no
C49 . C48 . H482 . 109.4 no
H481 . C48 . H482 . 109.5 no
C48 . C49 . O11 . 108.3(4) yes
C48 . C49 . H491 . 109.6 no
O11 . C49 . H491 . 109.6 no
C48 . C49 . H492 . 110.0 no
O11 . C49 . H492 . 109.9 no
H491 . C49 . H492 . 109.5 no
O11 . C50 . H501 . 109.4 no
O11 . C50 . H502 . 109.6 no
H501 . C50 . H502 . 109.5 no
O11 . C50 . H503 . 109.4 no
H501 . C50 . H503 . 109.5 no
H502 . C50 . H503 . 109.5 no
P6 . C51 . C52 . 118.3(3) yes
P6 . C51 . H511 . 107.2 no
C52 . C51 . H511 . 107.2 no
P6 . C51 . H512 . 107.3 no
C52 . C51 . H512 . 107.3 no
H511 . C51 . H512 . 109.5 no
C51 . C52 . C53 . 110.4(4) yes
C51 . C52 . H521 . 109.3 no
C53 . C52 . H521 . 109.3 no
C51 . C52 . H522 . 109.2 no
C53 . C52 . H522 . 109.2 no
H521 . C52 . H522 . 109.5 no
C52 . C53 . O12 . 108.2(4) yes
C52 . C53 . H531 . 109.8 no
O12 . C53 . H531 . 109.7 no
C52 . C53 . H532 . 109.9 no
O12 . C53 . H532 . 109.8 no
H531 . C53 . H532 . 109.5 no
O12 . C54 . H541 . 109.5 no
O12 . C54 . H542 . 109.5 no
H541 . C54 . H542 . 109.5 no
O12 . C54 . H543 . 109.4 no
H541 . C54 . H543 . 109.5 no
H542 . C54 . H543 . 109.5 no
C5 . O101 . C601 . 125(2) yes

loop_
_geom_bond_atom_site_label_1
_geom_bond_site_symmetry_1
_geom_bond_atom_site_label_2
_geom_bond_site_symmetry_2
_geom_bond_distance
_geom_bond_publ_flag
Fe1 . P1 . 2.3668(14) yes
Fe1 . P2 . 2.3296(13) yes
Fe1 . P3 . 2.3548(14) yes
Fe1 . P4 . 2.3484(13) yes
Fe1 . P5 . 2.3482(14) yes
Fe1 . P6 . 2.3554(13) yes
Cl1 . O13 . 1.421(4) yes
Cl1 . O14 . 1.443(4) yes
Cl1 . O15 . 1.410(4) yes
Cl1 . O16 . 1.409(4) yes
Cl2 . O17 . 1.405(5) yes
Cl2 . O18 . 1.426(5) yes
Cl2 . O19 . 1.397(5) yes
Cl2 . O20 . 1.451(5) yes
P1 . C1 . 1.842(5) yes
P1 . C3 . 1.859(5) yes
P1 . C7 . 1.845(4) yes
P2 . C2 . 1.828(5) yes
P2 . C11 . 1.842(4) yes
P2 . C15 . 1.834(5) yes
P3 . C19 . 1.834(5) yes
P3 . C21 . 1.859(5) yes
P3 . C25 . 1.845(5) yes
P4 . C20 . 1.826(5) yes
P4 . C29 . 1.851(5) yes
P4 . C33 . 1.854(5) yes
P5 . C37 . 1.851(5) yes
P5 . C39 . 1.861(4) yes
P5 . C43 . 1.833(5) yes
P6 . C38 . 1.838(5) yes
P6 . C47 . 1.857(4) yes
P6 . C51 . 1.840(5) yes
O1 . C5 . 1.315(8) yes
O1 . C6 . 1.441(9) yes
O1 . O101 . 1.67(2) yes
O2 . C9 . 1.393(6) yes
O2 . C10 . 1.428(7) yes
O3 . C13 . 1.380(6) yes
O3 . C14 . 1.413(7) yes
O4 . C17 . 1.423(7) yes
O4 . C18 . 1.407(7) yes
O5 . C23 . 1.414(6) yes
O5 . C24 . 1.402(7) yes
O6 . C27 . 1.417(6) yes
O6 . C28 . 1.432(6) yes
O7 . C31 . 1.398(6) yes
O7 . C32 . 1.413(7) yes
O8 . C35 . 1.402(8) yes
O8 . C36 . 1.390(11) yes
O9 . C41 . 1.387(6) yes
O9 . C42 . 1.434(6) yes
O10 . C45 . 1.410(6) yes
O10 . C46 . 1.391(7) yes
O11 . C49 . 1.409(6) yes
O11 . C50 . 1.422(7) yes
O12 . C53 . 1.427(6) yes
O12 . C54 . 1.391(8) yes
C1 . C2 . 1.511(6) yes
C1 . H11 . 0.950 no
C1 . H12 . 0.950 no
C2 . H21 . 0.950 no
C2 . H22 . 0.950 no
C3 . C4 . 1.525(7) yes
C3 . H31 . 0.950 no
C3 . H32 . 0.950 no
C4 . C5 . 1.479(8) yes
C4 . H41 . 0.950 no
C4 . H42 . 0.950 no
C5 . H51 . 0.950 no
C5 . H52 . 0.950 no
C5 . O101 . 1.38(2) yes
C6 . H61 . 0.950 no
C6 . H62 . 0.950 no
C6 . H63 . 0.950 no
C6 . C601 . 1.51(4) yes
C7 . C8 . 1.520(6) yes
C7 . H71 . 0.950 no
C7 . H72 . 0.950 no
C8 . C9 . 1.519(7) yes
C8 . H81 . 0.950 no
C8 . H82 . 0.950 no
C9 . H91 . 0.950 no
C9 . H92 . 0.950 no
C10 . H101 . 0.950 no
C10 . H102 . 0.950 no
C10 . H103 . 0.950 no
C11 . C12 . 1.522(6) yes
C11 . H111 . 0.950 no
C11 . H112 . 0.950 no
C12 . C13 . 1.515(6) yes
C12 . H121 . 0.950 no
C12 . H122 . 0.950 no
C13 . H131 . 0.950 no
C13 . H132 . 0.950 no
C14 . H141 . 0.950 no
C14 . H142 . 0.950 no
C14 . H143 . 0.950 no
C15 . C16 . 1.530(6) yes
C15 . H151 . 0.950 no
C15 . H152 . 0.950 no
C16 . C17 . 1.508(7) yes
C16 . H161 . 0.950 no
C16 . H162 . 0.950 no
C17 . H171 . 0.950 no
C17 . H172 . 0.950 no
C18 . H181 . 0.950 no
C18 . H182 . 0.950 no
C18 . H183 . 0.950 no
C19 . C20 . 1.505(6) yes
C19 . H191 . 0.950 no
C19 . H192 . 0.950 no
C20 . H201 . 0.950 no
C20 . H202 . 0.950 no
C21 . C22 . 1.536(7) yes
C21 . H211 . 0.950 no
C21 . H212 . 0.950 no
C22 . C23 . 1.508(7) yes
C22 . H221 . 0.950 no
C22 . H222 . 0.950 no
C23 . H231 . 0.950 no
C23 . H232 . 0.950 no
C24 . H241 . 0.950 no
C24 . H242 . 0.950 no
C24 . H243 . 0.950 no
C25 . C26 . 1.531(6) yes
C25 . H251 . 0.950 no
C25 . H252 . 0.950 no
C26 . C27 . 1.516(7) yes
C26 . H261 . 0.950 no
C26 . H262 . 0.950 no
C27 . H271 . 0.950 no
C27 . H272 . 0.950 no
C28 . H281 . 0.950 no
C28 . H282 . 0.950 no
C28 . H283 . 0.950 no
C29 . C30 . 1.527(6) yes
C29 . H291 . 0.950 no
C29 . H292 . 0.950 no
C30 . C31 . 1.525(7) yes
C30 . H301 . 0.950 no
C30 . H302 . 0.950 no
C31 . H311 . 0.950 no
C31 . H312 . 0.950 no
C32 . H321 . 0.950 no
C32 . H322 . 0.950 no
C32 . H323 . 0.950 no
C33 . C34 . 1.533(7) yes
C33 . H331 . 0.950 no
C33 . H332 . 0.950 no
C34 . C35 . 1.515(7) yes
C34 . H341 . 0.950 no
C34 . H342 . 0.950 no
C35 . H351 . 0.950 no
C35 . H352 . 0.950 no
C36 . H361 . 0.950 no
C36 . H362 . 0.950 no
C36 . H363 . 0.950 no
C37 . C38 . 1.526(6) yes
C37 . H371 . 0.950 no
C37 . H372 . 0.950 no
C38 . H381 . 0.950 no
C38 . H382 . 0.950 no
C39 . C40 . 1.536(6) yes
C39 . H391 . 0.950 no
C39 . H392 . 0.950 no
C40 . C41 . 1.525(6) yes
C40 . H401 . 0.950 no
C40 . H402 . 0.950 no
C41 . H411 . 0.950 no
C41 . H412 . 0.950 no
C42 . H421 . 0.950 no
C42 . H422 . 0.950 no
C42 . H423 . 0.950 no
C43 . C44 . 1.536(6) yes
C43 . H431 . 0.950 no
C43 . H432 . 0.950 no
C44 . C45 . 1.517(7) yes
C44 . H441 . 0.950 no
C44 . H442 . 0.950 no
C45 . H451 . 0.950 no
C45 . H452 . 0.950 no
C46 . H461 . 0.950 no
C46 . H462 . 0.950 no
C46 . H463 . 0.950 no
C47 . C48 . 1.527(6) yes
C47 . H471 . 0.950 no
C47 . H472 . 0.950 no
C48 . C49 . 1.517(6) yes
C48 . H481 . 0.950 no
C48 . H482 . 0.950 no
C49 . H491 . 0.950 no
C49 . H492 . 0.950 no
C50 . H501 . 0.950 no
C50 . H502 . 0.950 no
C50 . H503 . 0.950 no
C51 . C52 . 1.525(6) yes
C51 . H511 . 0.950 no
C51 . H512 . 0.950 no
C52 . C53 . 1.511(7) yes
C52 . H521 . 0.950 no
C52 . H522 . 0.950 no
C53 . H531 . 0.950 no
C53 . H532 . 0.950 no
C54 . H541 . 0.950 no
C54 . H542 . 0.950 no
C54 . H543 . 0.950 no
O101 . C601 . 1.44(4) yes
